data_2020253
loop_
_publ_author_name
'Hou, Xue-Li'
'Wang, Hui-Ting'

_publ_section_title
;
 Two different one-dimensional Cd^II^ halide coordination polymers
 constructed through bridging carboxylate ligands
;
_journal_coeditor_code KU3167
_journal_issue 11
_journal_name_full 'Acta Crystallographica Section C'
_journal_page_first
;
;
_journal_paper_doi 10.1107/S2053229615018264
_journal_volume 71
_journal_year 2015
_chemical_formula_iupac '[Cd Cl2 (C9 H12 N2 O2)]'
_chemical_formula_moiety 'C9 H12 Cd Cl2 N2 O2'
_chemical_formula_sum 'C9 H12 Cd Cl2 N2 O2'
_chemical_formula_weight 363.51
_chemical_name_systematic
<i>catena</i>-Poly[[chloridocadmium(II)]-di-\m-chlorido-[chloridocadmium(II)]-bis[\m~2~-4-(dimethylamino)pyridin-1-ium-1-acetate]-\k^3^<i>O</i>:<i>O</i>,<i>O</i>';\k^3^<i>O</i>,<i>O</i>':<i>O</i>]
_space_group_IT_number 14
_symmetry_cell_setting monoclinic
_symmetry_space_group_name_Hall '-P 2ybc'
_symmetry_space_group_name_H-M 'P 1 21/c 1'
_atom_sites_solution_hydrogens geom
_atom_sites_solution_primary direct
_atom_sites_solution_secondary difmap
_audit_creation_method SHELXL97
_cell_angle_alpha 90.00
_cell_angle_beta 93.06(3)
_cell_angle_gamma 90.00
_cell_formula_units_Z 4
_cell_length_a 10.273(2)
_cell_length_b 15.081(3)
_cell_length_c 7.7654(16)
_cell_measurement_reflns_used 2705
_cell_measurement_temperature 293(2)
_cell_measurement_theta_max 27.48
_cell_measurement_theta_min 3.35
_cell_volume 1201.4(4)
_computing_cell_refinement
;
CrystalClear (Rigaku, 2005)
;
_computing_data_collection
;
CrystalClear (Rigaku, 2005)
;
_computing_data_reduction
;
CrystalClear (Rigaku, 2005)
;
_computing_molecular_graphics
;
DIAMOND (Brandenburg & Putz, 2005)
;
_computing_publication_material
;
SHELXL97 (Sheldrick, 2008)
;
_computing_structure_refinement
;
SHELXL97 (Sheldrick, 2008)
;
_computing_structure_solution
;
SHELXS97 (Sheldrick, 2008)
;
_diffrn_ambient_temperature 293(2)
_diffrn_measured_fraction_theta_full 0.983
_diffrn_measured_fraction_theta_max 0.983
_diffrn_measurement_device_type 'Rigaku SCXmini'
_diffrn_measurement_method \w
_diffrn_radiation_monochromator graphite
_diffrn_radiation_source 'fine-focus sealed tube'
_diffrn_radiation_type MoK\a
_diffrn_radiation_wavelength 0.71073
_diffrn_reflns_av_R_equivalents 0.0256
_diffrn_reflns_av_sigmaI/netI 0.0266
_diffrn_reflns_limit_h_max 13
_diffrn_reflns_limit_h_min -13
_diffrn_reflns_limit_k_max 18
_diffrn_reflns_limit_k_min -19
_diffrn_reflns_limit_l_max 9
_diffrn_reflns_limit_l_min -9
_diffrn_reflns_number 8199
_diffrn_reflns_theta_full 27.48
_diffrn_reflns_theta_max 27.48
_diffrn_reflns_theta_min 3.35
_diffrn_standards_decay_% 0
_diffrn_standards_interval_count 180
_diffrn_standards_interval_time 9
_diffrn_standards_number 3
_exptl_absorpt_coefficient_mu 2.248
_exptl_absorpt_correction_T_max 0.6620
_exptl_absorpt_correction_T_min 0.6259
_exptl_absorpt_correction_type multi-scan
_exptl_absorpt_process_details
;
(CrystalClear; Rigaku, 2005)
;
_exptl_crystal_colour colourless
_exptl_crystal_density_diffrn 2.010
_exptl_crystal_density_method 'not measured'
_exptl_crystal_description block
_exptl_crystal_F_000 712
_exptl_crystal_size_max 0.23
_exptl_crystal_size_mid 0.20
_exptl_crystal_size_min 0.20
_refine_diff_density_max 0.396
_refine_diff_density_min -0.978
_refine_ls_extinction_coef 0.0819(12)
_refine_ls_extinction_method
;
SHELXL97 (Sheldrick, 2008)
;
_refine_ls_goodness_of_fit_ref 1.157
_refine_ls_hydrogen_treatment constr
_refine_ls_matrix_type full
_refine_ls_number_parameters 147
_refine_ls_number_reflns 2705
_refine_ls_number_restraints 0
_refine_ls_restrained_S_all 1.157
_refine_ls_R_factor_all 0.0328
_refine_ls_R_factor_gt 0.0267
_refine_ls_shift/su_max 0.000
_refine_ls_shift/su_mean 0.000
_refine_ls_structure_factor_coef Fsqd
_refine_ls_weighting_details 'calc w = 1/[\s^2^(Fo^2^)+(0.0255P)^2^+0.4338P] where P=(Fo^2^+2Fc^2^)/3'
_refine_ls_weighting_scheme calc
_refine_ls_wR_factor_gt 0.0584
_refine_ls_wR_factor_ref 0.0603
_reflns_number_gt 2389
_reflns_number_total 2705
_reflns_threshold_expression I>2\s(I)
_cod_data_source_file ku3167sup1.cif
_cod_data_source_block I
_cod_original_cell_volume 1201.3(4)
_cod_original_sg_symbol_H-M 'P 21/c'
_cod_database_code 2020253
_cod_database_fobs_code 2020253

loop_
_symmetry_equiv_pos_as_xyz
'x, y, z'
'-x, y+1/2, -z+1/2'
'-x, -y, -z'
'x, -y-1/2, z-1/2'

loop_
_atom_site_type_symbol
_atom_site_label
_atom_site_fract_x
_atom_site_fract_y
_atom_site_fract_z
_atom_site_U_iso_or_equiv
_atom_site_adp_type
_atom_site_calc_flag
_atom_site_refinement_flags
_atom_site_occupancy
_atom_site_symmetry_multiplicity
Cd Cd1 0.031494(18) 0.482011(13) 0.24224(2) 0.02572(8) Uani d . 1 1
Cl Cl2 0.27032(7) 0.48204(5) 0.29061(11) 0.03636(17) Uani d . 1 1
Cl Cl1 -0.02696(7) 0.61262(4) 0.04490(9) 0.03150(15) Uani d . 1 1
O O1 -0.00217(18) 0.59393(13) 0.4736(3) 0.0353(5) Uani d . 1 1
C C8 0.1001(2) 0.62695(17) 0.5422(3) 0.0247(6) Uani d . 1 1
N N1 0.2953(2) 0.72499(13) 0.5061(3) 0.0231(5) Uani d . 1 1
C C7 0.1716(2) 0.69114(17) 0.4287(3) 0.0253(6) Uani d . 1 1
H H7A 0.1888 0.6615 0.3214 0.030 Uiso calc R 1 1
H H7B 0.1148 0.7411 0.4008 0.030 Uiso calc R 1 1
N N2 0.6425(2) 0.82156(16) 0.7260(3) 0.0326(5) Uani d . 1 1
C C4 0.4290(3) 0.84663(17) 0.5900(4) 0.0295(6) Uani d . 1 1
H H4 0.4398 0.9078 0.5968 0.035 Uiso calc R 1 1
C C2 0.5078(3) 0.69823(18) 0.6287(4) 0.0292(6) Uani d . 1 1
H H2 0.5721 0.6576 0.6632 0.035 Uiso calc R 1 1
C C3 0.5311(2) 0.79042(18) 0.6510(3) 0.0248(6) Uani d . 1 1
C C5 0.3157(3) 0.81287(17) 0.5217(4) 0.0262(6) Uani d . 1 1
H H5 0.2496 0.8516 0.4844 0.031 Uiso calc R 1 1
C C1 0.3926(3) 0.66909(17) 0.5577(4) 0.0284(6) Uani d . 1 1
H H1 0.3799 0.6084 0.5438 0.034 Uiso calc R 1 1
C C6 0.7460(3) 0.7622(2) 0.7917(4) 0.0420(8) Uani d . 1 1
H H6A 0.7093 0.7163 0.8597 0.063 Uiso calc R 1 1
H H6B 0.8086 0.7952 0.8619 0.063 Uiso calc R 1 1
H H6C 0.7882 0.7361 0.6967 0.063 Uiso calc R 1 1
C C9 0.6632(3) 0.9167(2) 0.7448(5) 0.0472(8) Uani d . 1 1
H H9A 0.6717 0.9428 0.6333 0.071 Uiso calc R 1 1
H H9B 0.7412 0.9272 0.8154 0.071 Uiso calc R 1 1
H H9C 0.5902 0.9427 0.7983 0.071 Uiso calc R 1 1
O O2 0.1422(2) 0.60966(14) 0.6910(2) 0.0357(5) Uani d . 1 1

loop_
_atom_site_aniso_label
_atom_site_aniso_U_11
_atom_site_aniso_U_22
_atom_site_aniso_U_33
_atom_site_aniso_U_12
_atom_site_aniso_U_13
_atom_site_aniso_U_23
Cd1 0.02282(11) 0.03089(12) 0.02344(12) -0.00546(8) 0.00115(8) 0.00155(8)
Cl2 0.0238(3) 0.0330(4) 0.0520(5) 0.0002(3) -0.0009(3) 0.0010(3)
Cl1 0.0374(4) 0.0288(3) 0.0284(3) 0.0005(3) 0.0029(3) -0.0009(3)
O1 0.0262(10) 0.0400(12) 0.0397(12) -0.0104(8) 0.0014(9) 0.0011(9)
C8 0.0259(13) 0.0241(13) 0.0244(14) 0.0000(10) 0.0056(11) -0.0020(11)
N1 0.0204(10) 0.0229(11) 0.0262(12) -0.0030(9) 0.0017(9) 0.0017(9)
C7 0.0219(13) 0.0285(14) 0.0252(14) -0.0046(10) -0.0031(11) 0.0020(11)
N2 0.0253(12) 0.0399(14) 0.0324(13) -0.0074(10) -0.0009(10) -0.0053(11)
C4 0.0299(14) 0.0208(13) 0.0381(16) -0.0019(11) 0.0032(12) -0.0037(12)
C2 0.0224(13) 0.0291(14) 0.0360(16) 0.0032(10) -0.0008(12) 0.0036(12)
C3 0.0209(12) 0.0319(14) 0.0221(13) -0.0038(10) 0.0050(10) -0.0014(11)
C5 0.0238(13) 0.0241(13) 0.0309(15) 0.0029(10) 0.0039(11) 0.0026(11)
C1 0.0293(14) 0.0212(13) 0.0348(16) 0.0003(10) 0.0022(12) 0.0015(11)
C6 0.0281(15) 0.057(2) 0.0406(18) -0.0053(14) -0.0050(13) 0.0062(16)
C9 0.0369(18) 0.0455(19) 0.059(2) -0.0109(14) -0.0004(16) -0.0155(17)
O2 0.0401(12) 0.0442(12) 0.0229(10) -0.0109(9) 0.0028(9) 0.0052(9)

loop_
_atom_type_symbol
_atom_type_description
_atom_type_scat_dispersion_real
_atom_type_scat_dispersion_imag
_atom_type_scat_source
C C 0.0033 0.0016 'International Tables Vol C Tables 4.2.6.8 and 6.1.1.4'
H H 0.0000 0.0000 'International Tables Vol C Tables 4.2.6.8 and 6.1.1.4'
N N 0.0061 0.0033 'International Tables Vol C Tables 4.2.6.8 and 6.1.1.4'
O O 0.0106 0.0060 'International Tables Vol C Tables 4.2.6.8 and 6.1.1.4'
Cl Cl 0.1484 0.1585 'International Tables Vol C Tables 4.2.6.8 and 6.1.1.4'
Cd Cd -0.8075 1.2024 'International Tables Vol C Tables 4.2.6.8 and 6.1.1.4'

loop_
_geom_angle_atom_site_label_1
_geom_angle_atom_site_label_2
_geom_angle_atom_site_label_3
_geom_angle_site_symmetry_1
_geom_angle_site_symmetry_3
_geom_angle
_geom_angle_publ_flag
O2 Cd1 Cl2 3_566 . 137.11(6) y
O2 Cd1 O1 3_566 . 95.94(7) ?
Cl2 Cd1 O1 . . 93.73(5) ?
O2 Cd1 O1 3_566 3_566 53.73(7) y
Cl2 Cd1 O1 . 3_566 91.79(5) ?
O1 Cd1 O1 . 3_566 69.52(8) ?
O2 Cd1 Cl1 3_566 . 115.62(6) ?
Cl2 Cd1 Cl1 . . 107.01(3) ?
O1 Cd1 Cl1 . . 82.71(5) ?
O1 Cd1 Cl1 3_566 . 147.48(5) ?
O2 Cd1 Cl1 3_566 3_565 83.60(6) y
Cl2 Cd1 Cl1 . 3_565 95.81(4) y
O1 Cd1 Cl1 . 3_565 166.40(5) ?
O1 Cd1 Cl1 3_566 3_565 119.71(5) y
Cl1 Cd1 Cl1 . 3_565 85.25(3) y
O2 Cd1 C8 3_566 3_566 26.65(7) ?
Cl2 Cd1 C8 . 3_566 115.16(6) ?
O1 Cd1 C8 . 3_566 82.81(7) ?
O1 Cd1 C8 3_566 3_566 27.10(7) ?
Cl1 Cd1 C8 . 3_566 136.06(6) ?
Cl1 Cd1 C8 3_565 3_566 101.74(6) ?
Cd1 Cl1 Cd1 . 3_565 94.75(3) ?
C8 O1 Cd1 . . 115.32(16) ?
C8 O1 Cd1 . 3_566 86.85(16) ?
Cd1 O1 Cd1 . 3_566 110.48(8) ?
O2 C8 O1 . . 123.7(2) ?
O2 C8 C7 . . 121.2(2) ?
O1 C8 C7 . . 115.1(2) ?
O2 C8 Cd1 . 3_566 57.69(13) ?
O1 C8 Cd1 . 3_566 66.05(14) ?
C7 C8 Cd1 . 3_566 177.16(18) ?
C5 N1 C1 . . 118.6(2) ?
C5 N1 C7 . . 120.4(2) ?
C1 N1 C7 . . 121.0(2) ?
N1 C7 C8 . . 114.7(2) ?
N1 C7 H7A . . 108.6 ?
C8 C7 H7A . . 108.6 ?
N1 C7 H7B . . 108.6 ?
C8 C7 H7B . . 108.6 ?
H7A C7 H7B . . 107.6 ?
C3 N2 C9 . . 120.4(3) ?
C3 N2 C6 . . 121.7(2) ?
C9 N2 C6 . . 117.9(2) ?
C5 C4 C3 . . 120.9(2) ?
C5 C4 H4 . . 119.5 ?
C3 C4 H4 . . 119.5 ?
C1 C2 C3 . . 120.4(3) ?
C1 C2 H2 . . 119.8 ?
C3 C2 H2 . . 119.8 ?
N2 C3 C4 . . 122.5(3) ?
N2 C3 C2 . . 122.0(3) ?
C4 C3 C2 . . 115.5(2) ?
N1 C5 C4 . . 122.1(2) ?
N1 C5 H5 . . 118.9 ?
C4 C5 H5 . . 118.9 ?
C2 C1 N1 . . 122.4(2) ?
C2 C1 H1 . . 118.8 ?
N1 C1 H1 . . 118.8 ?
N2 C6 H6A . . 109.5 ?
N2 C6 H6B . . 109.5 ?
H6A C6 H6B . . 109.5 ?
N2 C6 H6C . . 109.5 ?
H6A C6 H6C . . 109.5 ?
H6B C6 H6C . . 109.5 ?
N2 C9 H9A . . 109.5 ?
N2 C9 H9B . . 109.5 ?
H9A C9 H9B . . 109.5 ?
N2 C9 H9C . . 109.5 ?
H9A C9 H9C . . 109.5 ?
H9B C9 H9C . . 109.5 ?
C8 O2 Cd1 . 3_566 95.66(16) ?

loop_
_geom_bond_atom_site_label_1
_geom_bond_atom_site_label_2
_geom_bond_site_symmetry_2
_geom_bond_distance
_geom_bond_publ_flag
Cd1 O2 3_566 2.337(2) y
Cd1 Cl2 . 2.4621(9) y
Cd1 O1 . 2.502(2) y
Cd1 O1 3_566 2.519(2) y
Cd1 Cl1 . 2.5476(8) y
Cd1 Cl1 3_565 2.6457(8) y
Cd1 C8 3_566 2.752(3) ?
Cl1 Cd1 3_565 2.6457(8) y
O1 C8 . 1.255(3) ?
O1 Cd1 3_566 2.519(2) y
C8 O2 . 1.240(3) ?
C8 C7 . 1.524(4) ?
C8 Cd1 3_566 2.752(3) ?
N1 C5 . 1.346(3) ?
N1 C1 . 1.352(3) ?
N1 C7 . 1.468(3) ?
C7 H7A . 0.9700 ?
C7 H7B . 0.9700 ?
N2 C3 . 1.341(3) ?
N2 C9 . 1.456(4) ?
N2 C6 . 1.461(4) ?
C4 C5 . 1.353(4) ?
C4 C3 . 1.410(4) ?
C4 H4 . 0.9300 ?
C2 C1 . 1.352(4) ?
C2 C3 . 1.420(4) ?
C2 H2 . 0.9300 ?
C5 H5 . 0.9300 ?
C1 H1 . 0.9300 ?
C6 H6A . 0.9600 ?
C6 H6B . 0.9600 ?
C6 H6C . 0.9600 ?
C9 H9A . 0.9600 ?
C9 H9B . 0.9600 ?
C9 H9C . 0.9600 ?
O2 Cd1 3_566 2.3372(19) ?

loop_
_geom_hbond_atom_site_label_D
_geom_hbond_atom_site_label_H
_geom_hbond_atom_site_label_A
_geom_hbond_site_symmetry_A
_geom_hbond_distance_DH
_geom_hbond_distance_HA
_geom_hbond_distance_DA
_geom_hbond_angle_DHA
C2 H2 Cl2 3_666 0.93 2.67 3.582(3) 167.2
C5 H5 O2 4_575 0.93 2.55 3.263(3) 134.2

loop_
_geom_torsion_atom_site_label_1
_geom_torsion_atom_site_label_2
_geom_torsion_atom_site_label_3
_geom_torsion_atom_site_label_4
_geom_torsion_site_symmetry_1
_geom_torsion_site_symmetry_4
_geom_torsion
O2 Cd1 Cl1 Cd1 3_566 3_565 -80.56(6)
Cl2 Cd1 Cl1 Cd1 . 3_565 94.64(4)
O1 Cd1 Cl1 Cd1 . 3_565 -173.67(5)
O1 Cd1 Cl1 Cd1 3_566 3_565 -142.63(8)
Cl1 Cd1 Cl1 Cd1 3_565 3_565 0.0
C8 Cd1 Cl1 Cd1 3_566 3_565 -102.00(8)
O2 Cd1 O1 C8 3_566 . 144.06(18)
Cl2 Cd1 O1 C8 . . 5.90(18)
O1 Cd1 O1 C8 3_566 . 96.4(2)
Cl1 Cd1 O1 C8 . . -100.79(18)
Cl1 Cd1 O1 C8 3_565 . -128.6(2)
C8 Cd1 O1 C8 3_566 . 120.81(17)
O2 Cd1 O1 Cd1 3_566 3_566 47.64(8)
Cl2 Cd1 O1 Cd1 . 3_566 -90.52(7)
O1 Cd1 O1 Cd1 3_566 3_566 0.0
Cl1 Cd1 O1 Cd1 . 3_566 162.79(7)
Cl1 Cd1 O1 Cd1 3_565 3_566 134.95(16)
C8 Cd1 O1 Cd1 3_566 3_566 24.39(7)
Cd1 O1 C8 O2 . . -108.2(3)
Cd1 O1 C8 O2 3_566 . 3.0(3)
Cd1 O1 C8 C7 . . 71.6(2)
Cd1 O1 C8 C7 3_566 . -177.2(2)
Cd1 O1 C8 Cd1 . 3_566 -111.19(13)
C5 N1 C7 C8 . . -124.1(3)
C1 N1 C7 C8 . . 58.2(3)
O2 C8 C7 N1 . . 3.6(4)
O1 C8 C7 N1 . . -176.3(2)
Cd1 C8 C7 N1 3_566 . 69(4)
C9 N2 C3 C4 . . -1.0(4)
C6 N2 C3 C4 . . 178.7(3)
C9 N2 C3 C2 . . 179.4(3)
C6 N2 C3 C2 . . -0.9(4)
C5 C4 C3 N2 . . -177.1(3)
C5 C4 C3 C2 . . 2.5(4)
C1 C2 C3 N2 . . 177.8(3)
C1 C2 C3 C4 . . -1.8(4)
C1 N1 C5 C4 . . -1.2(4)
C7 N1 C5 C4 . . -179.0(2)
C3 C4 C5 N1 . . -1.1(4)
C3 C2 C1 N1 . . -0.4(4)
C5 N1 C1 C2 . . 2.0(4)
C7 N1 C1 C2 . . 179.7(3)
O1 C8 O2 Cd1 . 3_566 -3.2(3)
C7 C8 O2 Cd1 . 3_566 176.9(2)
